data_2229456
loop_
_publ_author_name
'Zhao, Juan'
'Shi, Shuo'
'Yao, Tianming'
'Tan, Zhongfei'

_publ_section_title
;
 Aqua[4'-(4-chlorophenyl)-2,2':6',2''-terpyridine]nitratocopper(II)
 nitrate
 [4'-(4-chlorophenyl)-2,2':6',2''-terpyridine]dinitratocopper(II)
 monohydrate
;
_journal_coeditor_code NC2216
_journal_issue 3
_journal_name_full 'Acta Crystallographica Section E'
_journal_page_first m346
_journal_paper_doi 10.1107/S1600536811005290
_journal_volume 67
_journal_year 2011
_chemical_formula_iupac '[Cu (N O3)2 (C21 H14 Cl N3)] [Cu (NO3) (C21 H14 Cl N3) (H2 O)] N O3, H2 O'
_chemical_formula_moiety 'C21 H16 Cl Cu N4 O4 +, N O3 -, C21 H14 Cl Cu N5 O6, H2 O'
_chemical_formula_sum 'C42 H32 Cl2 Cu2 N10 O14'
_chemical_formula_weight 1098.76
_chemical_name_systematic
;
Aqua[4'-(4-chlorophenyl)-2,2':6',2''-terpyridine]nitratocopper(II)
nitrate [4'-(4-chlorophenyl)-2,2':6',2''-terpyridine]dinitratocopper(II)
monohydrate
;
_space_group_IT_number 14
_symmetry_cell_setting monoclinic
_symmetry_space_group_name_Hall '-P 2ybc'
_symmetry_space_group_name_H-M 'P 1 21/c 1'
_atom_sites_solution_hydrogens geom
_atom_sites_solution_primary direct
_atom_sites_solution_secondary difmap
_audit_creation_method SHELXL-97
_cell_angle_alpha 90.00
_cell_angle_beta 105.3770(10)
_cell_angle_gamma 90.00
_cell_formula_units_Z 4
_cell_length_a 14.7172(2)
_cell_length_b 15.0680(2)
_cell_length_c 20.4214(3)
_cell_measurement_temperature 293(2)
_cell_volume 4366.51(11)
_computing_cell_refinement 'SAINT (Bruker, 2000)'
_computing_data_collection 'SMART (Bruker, 2000)'
_computing_data_reduction 'SAINT (Bruker, 2000)'
_computing_molecular_graphics 'XP in SHELXTL (Sheldrick, 2008)'
_computing_publication_material 'CIFTAB in SHELXL97 (Sheldrick, 2008)'
_computing_structure_refinement 'SHELXL97 (Sheldrick, 2008)'
_computing_structure_solution 'SHELXS97 (Sheldrick, 2008)'
_diffrn_ambient_temperature 293(2)
_diffrn_measured_fraction_theta_full 0.985
_diffrn_measured_fraction_theta_max 0.985
_diffrn_measurement_device_type 'Bruker SMART CCD area-detector'
_diffrn_measurement_method \w
_diffrn_radiation_monochromator graphite
_diffrn_radiation_source 'fine-focus sealed tube'
_diffrn_radiation_type CuK\a
_diffrn_radiation_wavelength 1.54178
_diffrn_reflns_av_R_equivalents 0.0273
_diffrn_reflns_av_sigmaI/netI 0.0332
_diffrn_reflns_limit_h_max 17
_diffrn_reflns_limit_h_min -18
_diffrn_reflns_limit_k_max 17
_diffrn_reflns_limit_k_min -18
_diffrn_reflns_limit_l_max 25
_diffrn_reflns_limit_l_min -24
_diffrn_reflns_number 17732
_diffrn_reflns_theta_full 72.86
_diffrn_reflns_theta_max 72.86
_diffrn_reflns_theta_min 3.11
_diffrn_standards_number 'none (area detector data)'
_exptl_absorpt_coefficient_mu 3.042
_exptl_absorpt_correction_T_max 0.5814
_exptl_absorpt_correction_T_min 0.4622
_exptl_absorpt_correction_type multi-scan
_exptl_absorpt_process_details '(SADABS; Bruker, 2000)'
_exptl_crystal_colour blue
_exptl_crystal_density_diffrn 1.671
_exptl_crystal_density_method 'not measured'
_exptl_crystal_description block
_exptl_crystal_F_000 2232
_exptl_crystal_size_max 0.30
_exptl_crystal_size_mid 0.20
_exptl_crystal_size_min 0.20
_refine_diff_density_max 0.560
_refine_diff_density_min -0.269
_refine_ls_extinction_method none
_refine_ls_goodness_of_fit_ref 1.004
_refine_ls_hydrogen_treatment constr
_refine_ls_matrix_type full
_refine_ls_number_parameters 643
_refine_ls_number_reflns 8572
_refine_ls_number_restraints 15
_refine_ls_restrained_S_all 1.007
_refine_ls_R_factor_all 0.0523
_refine_ls_R_factor_gt 0.0442
_refine_ls_shift/su_max 0.001
_refine_ls_shift/su_mean 0.000
_refine_ls_structure_factor_coef Fsqd
_refine_ls_weighting_details 'calc w=1/[\s^2^(Fo^2^)+(0.0792P)^2^+0.0000P] where P=(Fo^2^+2Fc^2^)/3'
_refine_ls_weighting_scheme calc
_refine_ls_wR_factor_gt 0.1108
_refine_ls_wR_factor_ref 0.1147
_reflns_number_gt 7142
_reflns_number_total 8572
_reflns_threshold_expression I>2sigma(I)
_cod_data_source_file nc2216.cif
_cod_data_source_block I
_cod_original_cell_volume 4366.51(10)
_cod_original_sg_symbol_H-M 'P 21/c'
_cod_database_code 2229456
_cod_database_fobs_code 2229456

loop_
_symmetry_equiv_pos_as_xyz
'x, y, z'
'-x, y+1/2, -z+1/2'
'-x, -y, -z'
'x, -y-1/2, z-1/2'

loop_
_atom_site_type_symbol
_atom_site_label
_atom_site_fract_x
_atom_site_fract_y
_atom_site_fract_z
_atom_site_U_iso_or_equiv
_atom_site_adp_type
_atom_site_calc_flag
_atom_site_refinement_flags
_atom_site_occupancy
_atom_site_disorder_assembly
_atom_site_disorder_group
Cu Cu2 0.37161(3) 0.70822(2) 0.243697(17) 0.04814(11) Uani d . 1 . .
Cl Cl1 -0.06351(4) 0.37787(4) -0.19024(3) 0.05263(14) Uani d . 1 . .
N N1 0.38825(15) 0.58174(12) 0.27589(10) 0.0443(4) Uani d . 1 A .
N N2 0.30021(13) 0.64907(11) 0.16278(9) 0.0395(3) Uani d . 1 A .
N N3 0.32876(16) 0.81395(13) 0.18301(11) 0.0499(4) Uani d . 1 A .
N N8 0.57336(15) 0.69059(13) 0.25635(10) 0.0481(4) Uani d D 1 . .
O O4 0.5200(2) 0.73693(19) 0.28333(17) 0.0547(6) Uani d PD 0.85 A 1
O O5 0.5407(3) 0.6533(3) 0.20330(17) 0.0886(10) Uani d PD 0.85 A 1
O O6 0.6581(2) 0.6877(3) 0.28725(18) 0.0811(8) Uani d PD 0.85 A 1
O O4' 0.5462(19) 0.7293(19) 0.2997(11) 0.085(9) Uiso d PD 0.15 A 2
O O5' 0.5103(12) 0.6818(14) 0.2011(8) 0.074(5) Uiso d PD 0.15 A 2
O O6' 0.6530(13) 0.6649(19) 0.2589(15) 0.107(8) Uiso d PD 0.15 A 2
N N9 0.28984(17) 0.76429(13) 0.34439(11) 0.0520(5) Uani d . 1 . .
O O7 0.36819(15) 0.77450(13) 0.33053(10) 0.0605(5) Uani d . 1 A .
O O8 0.23158(17) 0.71330(18) 0.30946(15) 0.0806(7) Uani d . 1 A .
O O9 0.2733(2) 0.80703(15) 0.39136(12) 0.0764(6) Uani d . 1 A .
C C1 0.34510(15) 0.52113(14) 0.22914(10) 0.0380(4) Uani d . 1 . .
C C2 0.35475(17) 0.43099(14) 0.24211(11) 0.0439(4) Uani d . 1 A .
H H2A 0.3244 0.3898 0.2097 0.053 Uiso calc R 1 . .
C C3 0.41109(19) 0.40344(16) 0.30496(12) 0.0492(5) Uani d . 1 . .
H H3A 0.4191 0.3433 0.3149 0.059 Uiso calc R 1 A .
C C4 0.45462(19) 0.46552(18) 0.35206(12) 0.0517(5) Uani d . 1 A .
H H4A 0.4924 0.4480 0.3942 0.062 Uiso calc R 1 . .
C C5 0.44127(19) 0.55490(17) 0.33570(12) 0.0516(5) Uani d . 1 . .
H H5A 0.4704 0.5971 0.3676 0.062 Uiso calc R 1 A .
C C6 0.29006(14) 0.56106(13) 0.16427(10) 0.0372(4) Uani d . 1 A .
C C7 0.23287(15) 0.51691(12) 0.10898(10) 0.0381(4) Uani d . 1 . .
H H7A 0.2253 0.4557 0.1103 0.046 Uiso calc R 1 A .
C C8 0.18654(14) 0.56533(13) 0.05104(10) 0.0368(4) Uani d . 1 A .
C C9 0.19961(16) 0.65762(14) 0.05147(11) 0.0415(4) Uani d . 1 . .
H H9A 0.1702 0.6916 0.0138 0.050 Uiso calc R 1 A .
C C10 0.25694(16) 0.69735(13) 0.10885(11) 0.0399(4) Uani d . 1 A .
C C11 0.27548(17) 0.79410(13) 0.11984(12) 0.0442(4) Uani d . 1 . .
C C12 0.2395(2) 0.85883(15) 0.07258(14) 0.0528(5) Uani d . 1 A .
H H12A 0.2039 0.8440 0.0292 0.063 Uiso calc R 1 . .
C C13 0.2579(2) 0.94744(16) 0.09149(17) 0.0619(7) Uani d . 1 . .
H H13A 0.2340 0.9926 0.0607 0.074 Uiso calc R 1 A .
C C14 0.3114(2) 0.96745(16) 0.15558(18) 0.0647(7) Uani d . 1 A .
H H14A 0.3240 1.0262 0.1689 0.078 Uiso calc R 1 . .
C C15 0.3459(2) 0.89932(17) 0.19996(16) 0.0606(6) Uani d . 1 . .
H H15A 0.3825 0.9130 0.2433 0.073 Uiso calc R 1 A .
C C16 0.12483(14) 0.51953(12) -0.00913(10) 0.0357(4) Uani d . 1 . .
C C17 0.11446(17) 0.42722(14) -0.00964(11) 0.0435(4) Uani d . 1 A .
H H17A 0.1471 0.3945 0.0278 0.052 Uiso calc R 1 . .
C C18 0.05659(18) 0.38366(13) -0.06473(12) 0.0457(5) Uani d . 1 . .
H H18A 0.0500 0.3223 -0.0642 0.055 Uiso calc R 1 A .
C C19 0.00875(15) 0.43232(14) -0.12038(10) 0.0395(4) Uani d . 1 A .
C C20 0.01727(17) 0.52367(14) -0.12187(11) 0.0458(5) Uani d . 1 . .
H H20A -0.0155 0.5560 -0.1596 0.055 Uiso calc R 1 A .
C C21 0.07546(17) 0.56623(13) -0.06619(11) 0.0446(5) Uani d . 1 A .
H H21A 0.0816 0.6276 -0.0670 0.053 Uiso calc R 1 . .
Cu Cu1 0.64469(2) 0.755439(18) 0.511420(14) 0.03832(10) Uani d . 1 . .
Cl Cl2 1.01554(6) 1.13769(4) 0.93957(3) 0.0688(2) Uani d . 1 . .
O O1 0.53539(13) 0.68233(11) 0.46355(8) 0.0514(4) Uani d . 1 . .
O O1W 0.71041(19) 0.71742(18) 0.43010(11) 0.0773(6) Uani d . 1 . .
H H1O1 0.6778 0.7146 0.3890 0.116 Uiso d R 1 . .
H H2O1 0.7678 0.7228 0.4297 0.116 Uiso d R 1 . .
O O2 0.4079(2) 0.6278(2) 0.48005(15) 0.0932(9) Uani d . 1 . .
O O3 0.48744(19) 0.72562(16) 0.54977(12) 0.0739(6) Uani d . 1 . .
N N4 0.71391(13) 0.65875(11) 0.57323(9) 0.0393(3) Uani d . 1 . .
N N5 0.71651(12) 0.82709(11) 0.58543(8) 0.0345(3) Uani d . 1 . .
N N6 0.60310(13) 0.87827(11) 0.47501(9) 0.0394(3) Uani d . 1 . .
N N7 0.47370(16) 0.67908(14) 0.49853(11) 0.0536(5) Uani d . 1 . .
C C22 0.77267(14) 0.68840(12) 0.63225(10) 0.0356(4) Uani d . 1 . .
C C23 0.82755(17) 0.63125(14) 0.67921(11) 0.0443(4) Uani d . 1 . .
H H23A 0.8669 0.6526 0.7196 0.053 Uiso calc R 1 . .
C C24 0.8226(2) 0.54068(15) 0.66470(14) 0.0533(5) Uani d . 1 . .
H H24A 0.8593 0.5007 0.6952 0.064 Uiso calc R 1 . .
C C25 0.7630(2) 0.51087(14) 0.60480(14) 0.0547(6) Uani d . 1 . .
H H25A 0.7591 0.4507 0.5943 0.066 Uiso calc R 1 . .
C C26 0.70929(18) 0.57172(15) 0.56072(12) 0.0484(5) Uani d . 1 . .
H H26A 0.6682 0.5513 0.5207 0.058 Uiso calc R 1 . .
C C27 0.77161(14) 0.78655(12) 0.63989(10) 0.0343(4) Uani d . 1 . .
C C28 0.82017(14) 0.83482(13) 0.69578(10) 0.0363(4) Uani d . 1 . .
H H28A 0.8594 0.8064 0.7331 0.044 Uiso calc R 1 . .
C C29 0.80945(14) 0.92764(12) 0.69537(10) 0.0353(4) Uani d . 1 . .
C C30 0.74968(15) 0.96743(12) 0.63802(10) 0.0367(4) Uani d . 1 . .
H H30A 0.7402 1.0285 0.6366 0.044 Uiso calc R 1 . .
C C31 0.70481(14) 0.91482(12) 0.58339(10) 0.0347(4) Uani d . 1 . .
C C32 0.64043(14) 0.94527(13) 0.51785(10) 0.0351(4) Uani d . 1 . .
C C33 0.62025(15) 1.03327(13) 0.50081(10) 0.0384(4) Uani d . 1 . .
H H33A 0.6463 1.0784 0.5310 0.046 Uiso calc R 1 . .
C C34 0.55991(16) 1.05270(14) 0.43731(11) 0.0427(4) Uani d . 1 . .
H H34A 0.5448 1.1112 0.4246 0.051 Uiso calc R 1 . .
C C35 0.52309(16) 0.98441(16) 0.39380(11) 0.0465(5) Uani d . 1 . .
H H35A 0.4834 0.9964 0.3510 0.056 Uiso calc R 1 . .
C C36 0.54549(17) 0.89771(15) 0.41408(11) 0.0452(4) Uani d . 1 . .
H H36A 0.5198 0.8517 0.3846 0.054 Uiso calc R 1 . .
C C37 0.86092(15) 0.98066(13) 0.75508(10) 0.0376(4) Uani d . 1 . .
C C38 0.87342(17) 1.07184(14) 0.75065(11) 0.0447(5) Uani d . 1 . .
H H38A 0.8495 1.1006 0.7094 0.054 Uiso calc R 1 . .
C C39 0.9212(2) 1.12044(14) 0.80709(13) 0.0516(5) Uani d . 1 . .
H H39A 0.9288 1.1814 0.8037 0.062 Uiso calc R 1 . .
C C40 0.95691(18) 1.07797(15) 0.86793(11) 0.0473(5) Uani d . 1 . .
C C41 0.9460(2) 0.98785(16) 0.87392(12) 0.0600(7) Uani d . 1 . .
H H41A 0.9706 0.9594 0.9152 0.072 Uiso calc R 1 . .
C C42 0.8979(2) 0.94048(14) 0.81760(12) 0.0581(7) Uani d . 1 . .
H H42A 0.8900 0.8797 0.8217 0.070 Uiso calc R 1 . .
N N10 0.89519(16) 0.71939(12) 0.86786(10) 0.0501(5) Uani d . 1 . .
O O10 0.9058(2) 0.76082(15) 0.92176(12) 0.0773(7) Uani d . 1 . .
O O11 0.95399(15) 0.72583(13) 0.83381(10) 0.0598(4) Uani d . 1 . .
O O12 0.82643(18) 0.67101(17) 0.84712(13) 0.0789(7) Uani d . 1 . .
O O2W 0.88021(19) 1.31295(18) 0.57881(14) 0.0829(7) Uani d . 1 . .
H H1O2 0.9248 1.2790 0.5993 0.124 Uiso d R 1 . .
H H2O2 0.8795 1.3574 0.6043 0.124 Uiso d R 1 . .

loop_
_atom_site_aniso_label
_atom_site_aniso_U_11
_atom_site_aniso_U_22
_atom_site_aniso_U_33
_atom_site_aniso_U_12
_atom_site_aniso_U_13
_atom_site_aniso_U_23
Cu2 0.0591(2) 0.03360(16) 0.04541(18) -0.00919(13) 0.00277(14) -0.00994(12)
Cl1 0.0598(3) 0.0456(3) 0.0432(3) -0.0050(2) -0.0026(2) -0.0097(2)
N1 0.0531(10) 0.0368(8) 0.0399(9) -0.0078(7) 0.0070(7) -0.0066(7)
N2 0.0427(9) 0.0328(8) 0.0403(8) -0.0054(6) 0.0061(7) -0.0063(6)
N3 0.0569(11) 0.0337(9) 0.0557(11) -0.0063(8) 0.0088(9) -0.0081(8)
N8 0.0534(11) 0.0426(9) 0.0453(9) -0.0022(8) 0.0080(8) 0.0020(8)
O4 0.0515(14) 0.0482(12) 0.0612(13) -0.0112(10) 0.0094(13) -0.0154(11)
O5 0.087(2) 0.109(3) 0.0670(17) -0.007(2) 0.0153(15) -0.0462(18)
O6 0.0576(15) 0.102(2) 0.0740(18) 0.0114(14) 0.0004(12) -0.0151(17)
N9 0.0623(12) 0.0377(9) 0.0518(11) 0.0028(8) 0.0076(9) -0.0060(8)
O7 0.0622(11) 0.0582(10) 0.0585(10) -0.0155(9) 0.0115(8) -0.0215(8)
O8 0.0637(13) 0.0821(15) 0.0933(17) -0.0165(11) 0.0161(12) -0.0364(13)
O9 0.1051(18) 0.0619(11) 0.0688(13) 0.0017(12) 0.0344(13) -0.0190(10)
C1 0.0409(9) 0.0363(9) 0.0351(9) -0.0053(8) 0.0070(7) -0.0054(7)
C2 0.0529(12) 0.0362(10) 0.0401(10) -0.0032(8) 0.0077(9) -0.0046(8)
C3 0.0590(13) 0.0422(10) 0.0438(11) 0.0008(10) 0.0091(10) 0.0024(9)
C4 0.0574(13) 0.0544(12) 0.0375(10) -0.0024(10) 0.0025(9) 0.0001(9)
C5 0.0618(14) 0.0484(12) 0.0392(10) -0.0106(10) 0.0041(9) -0.0075(9)
C6 0.0406(9) 0.0320(9) 0.0385(9) -0.0029(7) 0.0098(8) -0.0042(7)
C7 0.0451(10) 0.0288(8) 0.0386(9) -0.0036(7) 0.0081(8) -0.0026(7)
C8 0.0385(9) 0.0334(9) 0.0384(9) -0.0009(7) 0.0099(7) -0.0029(7)
C9 0.0481(11) 0.0320(9) 0.0420(10) -0.0012(8) 0.0077(8) -0.0011(8)
C10 0.0436(10) 0.0324(9) 0.0439(10) -0.0026(7) 0.0119(8) -0.0028(8)
C11 0.0494(11) 0.0320(9) 0.0524(12) -0.0045(8) 0.0154(9) -0.0055(8)
C12 0.0636(14) 0.0359(10) 0.0596(13) -0.0048(10) 0.0174(11) -0.0009(9)
C13 0.0750(17) 0.0344(11) 0.0802(18) -0.0018(11) 0.0273(14) 0.0056(11)
C14 0.0738(18) 0.0338(10) 0.089(2) -0.0121(11) 0.0250(15) -0.0106(12)
C15 0.0674(16) 0.0380(11) 0.0737(17) -0.0128(11) 0.0138(13) -0.0144(11)
C16 0.0410(10) 0.0314(9) 0.0340(9) -0.0005(7) 0.0085(7) -0.0031(7)
C17 0.0557(12) 0.0332(9) 0.0364(9) -0.0034(8) 0.0031(8) 0.0030(7)
C18 0.0590(13) 0.0297(9) 0.0438(11) -0.0059(8) 0.0056(9) -0.0010(8)
C19 0.0424(10) 0.0383(9) 0.0355(9) -0.0029(8) 0.0066(8) -0.0080(8)
C20 0.0549(12) 0.0369(9) 0.0392(10) 0.0057(9) 0.0013(9) -0.0009(8)
C21 0.0555(12) 0.0293(8) 0.0435(11) 0.0024(8) 0.0036(9) -0.0019(8)
Cu1 0.04705(17) 0.03035(15) 0.03209(15) -0.00569(11) 0.00088(12) -0.00446(10)
Cl2 0.0935(5) 0.0550(3) 0.0464(3) -0.0186(3) -0.0019(3) -0.0200(2)
O1 0.0582(9) 0.0499(8) 0.0403(7) -0.0183(7) 0.0030(7) -0.0090(6)
O1W 0.0907(16) 0.0972(16) 0.0499(10) -0.0037(13) 0.0288(11) -0.0108(11)
O2 0.0825(17) 0.109(2) 0.0879(17) -0.0557(16) 0.0212(13) -0.0209(15)
O3 0.0870(15) 0.0717(12) 0.0667(12) -0.0139(12) 0.0270(11) -0.0181(11)
N4 0.0477(9) 0.0302(7) 0.0378(8) -0.0016(7) 0.0077(7) -0.0039(6)
N5 0.0407(8) 0.0288(7) 0.0316(7) -0.0058(6) 0.0052(6) -0.0038(6)
N6 0.0441(9) 0.0357(8) 0.0340(8) -0.0032(7) 0.0024(7) 0.0001(6)
N7 0.0574(12) 0.0500(10) 0.0480(10) -0.0135(9) 0.0046(9) -0.0022(8)
C22 0.0426(10) 0.0305(8) 0.0335(8) -0.0029(7) 0.0096(7) -0.0039(7)
C23 0.0537(12) 0.0358(10) 0.0399(10) 0.0015(8) 0.0061(9) -0.0002(8)
C24 0.0642(14) 0.0341(10) 0.0576(13) 0.0077(10) 0.0093(11) 0.0042(9)
C25 0.0712(15) 0.0283(9) 0.0620(14) 0.0017(9) 0.0132(12) -0.0073(9)
C26 0.0590(13) 0.0337(9) 0.0483(11) -0.0052(9) 0.0070(9) -0.0126(8)
C27 0.0400(9) 0.0312(8) 0.0302(8) -0.0028(7) 0.0068(7) -0.0005(7)
C28 0.0442(10) 0.0303(8) 0.0309(8) -0.0016(7) 0.0041(7) -0.0004(7)
C29 0.0421(9) 0.0296(8) 0.0320(8) -0.0031(7) 0.0059(7) -0.0023(7)
C30 0.0450(10) 0.0266(8) 0.0361(9) -0.0025(7) 0.0063(8) -0.0014(7)
C31 0.0403(9) 0.0300(8) 0.0329(9) -0.0038(7) 0.0080(7) -0.0004(7)
C32 0.0374(9) 0.0346(9) 0.0323(8) -0.0042(7) 0.0073(7) 0.0006(7)
C33 0.0419(10) 0.0343(9) 0.0379(9) -0.0022(7) 0.0089(8) 0.0016(7)
C34 0.0446(11) 0.0417(10) 0.0413(10) 0.0035(8) 0.0103(8) 0.0082(8)
C35 0.0460(11) 0.0534(12) 0.0353(9) 0.0004(9) 0.0024(8) 0.0058(9)
C36 0.0486(11) 0.0452(10) 0.0367(10) -0.0044(9) 0.0023(8) -0.0023(8)
C37 0.0461(10) 0.0297(8) 0.0328(9) -0.0018(7) 0.0030(7) -0.0045(7)
C38 0.0582(12) 0.0320(9) 0.0377(10) -0.0035(8) 0.0016(9) -0.0008(8)
C39 0.0680(15) 0.0315(9) 0.0499(12) -0.0091(9) 0.0062(11) -0.0082(9)
C40 0.0561(12) 0.0407(10) 0.0400(10) -0.0065(9) 0.0040(9) -0.0129(8)
C41 0.0896(19) 0.0403(11) 0.0364(10) 0.0035(12) -0.0073(11) -0.0033(9)
C42 0.097(2) 0.0281(9) 0.0376(11) -0.0009(11) -0.0034(11) -0.0025(8)
N10 0.0618(12) 0.0311(8) 0.0489(10) -0.0042(8) -0.0005(9) 0.0087(7)
O10 0.1122(19) 0.0648(12) 0.0536(11) -0.0207(12) 0.0193(11) -0.0108(9)
O11 0.0646(11) 0.0525(9) 0.0594(10) 0.0011(8) 0.0113(9) 0.0076(8)
O12 0.0731(14) 0.0745(13) 0.0776(14) -0.0272(12) 0.0000(11) 0.0053(11)
O2W 0.0724(14) 0.0842(15) 0.0845(15) 0.0128(12) 0.0073(12) 0.0130(13)

loop_
_atom_type_symbol
_atom_type_description
_atom_type_scat_dispersion_real
_atom_type_scat_dispersion_imag
_atom_type_scat_source
C C 0.0181 0.0091 'International Tables Vol C Tables 4.2.6.8 and 6.1.1.4'
H H 0.0000 0.0000 'International Tables Vol C Tables 4.2.6.8 and 6.1.1.4'
N N 0.0311 0.0180 'International Tables Vol C Tables 4.2.6.8 and 6.1.1.4'
O O 0.0492 0.0322 'International Tables Vol C Tables 4.2.6.8 and 6.1.1.4'
Cl Cl 0.3639 0.7018 'International Tables Vol C Tables 4.2.6.8 and 6.1.1.4'
Cu Cu -1.9646 0.5888 'International Tables Vol C Tables 4.2.6.8 and 6.1.1.4'

loop_
_geom_angle_atom_site_label_1
_geom_angle_atom_site_label_2
_geom_angle_atom_site_label_3
_geom_angle_site_symmetry_1
_geom_angle_site_symmetry_3
_geom_angle
_geom_angle_publ_flag
N2 Cu2 N1 . . 80.40(8) ?
N2 Cu2 N3 . . 80.07(8) ?
N1 Cu2 N3 . . 160.46(8) ?
N2 Cu2 O7 . . 146.70(8) ?
N1 Cu2 O7 . . 102.01(8) ?
N3 Cu2 O7 . . 94.10(9) ?
N2 Cu2 O4 . . 132.92(9) ?
N1 Cu2 O4 . . 92.52(11) ?
N3 Cu2 O4 . . 101.09(11) ?
O7 Cu2 O4 . . 80.36(9) ?
C5 N1 C1 . . 119.73(19) ?
C5 N1 Cu2 . . 125.54(15) ?
C1 N1 Cu2 . . 114.59(15) ?
C10 N2 C6 . . 121.93(18) ?
C10 N2 Cu2 . . 119.28(14) ?
C6 N2 Cu2 . . 118.61(15) ?
C15 N3 C11 . . 118.7(2) ?
C15 N3 Cu2 . . 126.5(2) ?
C11 N3 Cu2 . . 114.79(14) ?
O5 N8 O4' . . 138.8(13) ?
O5 N8 O6' . . 92.3(14) ?
O4' N8 O6' . . 128.3(19) ?
O5 N8 O6 . . 123.3(3) ?
O4' N8 O6 . . 97.3(13) ?
O6' N8 O6 . . 31.1(13) ?
O5 N8 O5' . . 28.7(9) ?
O4' N8 O5' . . 113.3(16) ?
O6' N8 O5' . . 118.3(17) ?
O6 N8 O5' . . 148.4(10) ?
O5 N8 O4 . . 120.0(3) ?
O4' N8 O4 . . 20.7(12) ?
O6' N8 O4 . . 147.7(14) ?
O6 N8 O4 . . 116.7(3) ?
O5' N8 O4 . . 93.0(10) ?
N8 O4 Cu2 . . 113.81(19) ?
O8 N9 O9 . . 121.8(3) ?
O8 N9 O7 . . 118.8(2) ?
O9 N9 O7 . . 119.3(2) ?
N9 O7 Cu2 . . 111.52(14) ?
N1 C1 C2 . . 121.5(2) ?
N1 C1 C6 . . 113.54(18) ?
C2 C1 C6 . . 124.92(18) ?
C1 C2 C3 . . 118.3(2) ?
C1 C2 H2A . . 120.8 ?
C3 C2 H2A . . 120.8 ?
C4 C3 C2 . . 119.7(2) ?
C4 C3 H3A . . 120.1 ?
C2 C3 H3A . . 120.1 ?
C3 C4 C5 . . 118.8(2) ?
C3 C4 H4A . . 120.6 ?
C5 C4 H4A . . 120.6 ?
N1 C5 C4 . . 121.9(2) ?
N1 C5 H5A . . 119.1 ?
C4 C5 H5A . . 119.1 ?
N2 C6 C7 . . 120.35(19) ?
N2 C6 C1 . . 112.63(18) ?
C7 C6 C1 . . 127.02(18) ?
C6 C7 C8 . . 119.44(17) ?
C6 C7 H7A . . 120.3 ?
C8 C7 H7A . . 120.3 ?
C7 C8 C9 . . 118.33(19) ?
C7 C8 C16 . . 120.55(17) ?
C9 C8 C16 . . 121.11(19) ?
C10 C9 C8 . . 119.0(2) ?
C10 C9 H9A . . 120.5 ?
C8 C9 H9A . . 120.5 ?
N2 C10 C9 . . 120.90(18) ?
N2 C10 C11 . . 112.43(19) ?
C9 C10 C11 . . 126.6(2) ?
N3 C11 C12 . . 122.0(2) ?
N3 C11 C10 . . 113.4(2) ?
C12 C11 C10 . . 124.6(2) ?
C11 C12 C13 . . 118.3(3) ?
C11 C12 H12A . . 120.9 ?
C13 C12 H12A . . 120.9 ?
C14 C13 C12 . . 119.7(3) ?
C14 C13 H13A . . 120.2 ?
C12 C13 H13A . . 120.2 ?
C13 C14 C15 . . 118.9(2) ?
C13 C14 H14A . . 120.5 ?
C15 C14 H14A . . 120.5 ?
N3 C15 C14 . . 122.4(3) ?
N3 C15 H15A . . 118.8 ?
C14 C15 H15A . . 118.8 ?
C21 C16 C17 . . 117.73(18) ?
C21 C16 C8 . . 121.72(18) ?
C17 C16 C8 . . 120.54(18) ?
C18 C17 C16 . . 121.35(19) ?
C18 C17 H17A . . 119.3 ?
C16 C17 H17A . . 119.3 ?
C19 C18 C17 . . 119.19(18) ?
C19 C18 H18A . . 120.4 ?
C17 C18 H18A . . 120.4 ?
C18 C19 C20 . . 121.20(19) ?
C18 C19 Cl1 . . 119.47(16) ?
C20 C19 Cl1 . . 119.33(17) ?
C19 C20 C21 . . 118.8(2) ?
C19 C20 H20A . . 120.6 ?
C21 C20 H20A . . 120.6 ?
C20 C21 C16 . . 121.70(19) ?
C20 C21 H21A . . 119.2 ?
C16 C21 H21A . . 119.2 ?
N5 Cu1 O1 . . 154.52(7) ?
N5 Cu1 N4 . . 80.39(7) ?
O1 Cu1 N4 . . 96.69(7) ?
N5 Cu1 N6 . . 79.97(7) ?
O1 Cu1 N6 . . 101.54(7) ?
N4 Cu1 N6 . . 160.33(7) ?
N5 Cu1 O1W . . 118.45(9) ?
O1 Cu1 O1W . . 86.84(9) ?
N4 Cu1 O1W . . 91.94(9) ?
N6 Cu1 O1W . . 96.37(9) ?
N7 O1 Cu1 . . 110.17(13) ?
Cu1 O1W H1O1 . . 120.7 ?
Cu1 O1W H2O1 . . 128.1 ?
H1O1 O1W H2O1 . . 107.3 ?
C26 N4 C22 . . 118.74(19) ?
C26 N4 Cu1 . . 126.75(16) ?
C22 N4 Cu1 . . 114.48(13) ?
C31 N5 C27 . . 121.60(16) ?
C31 N5 Cu1 . . 119.44(14) ?
C27 N5 Cu1 . . 118.77(13) ?
C36 N6 C32 . . 119.07(18) ?
C36 N6 Cu1 . . 126.56(15) ?
C32 N6 Cu1 . . 114.36(13) ?
O2 N7 O3 . . 124.2(3) ?
O2 N7 O1 . . 118.0(2) ?
O3 N7 O1 . . 117.7(2) ?
N4 C22 C23 . . 121.93(18) ?
N4 C22 C27 . . 113.44(17) ?
C23 C22 C27 . . 124.62(18) ?
C22 C23 C24 . . 118.4(2) ?
C22 C23 H23A . . 120.8 ?
C24 C23 H23A . . 120.8 ?
C25 C24 C23 . . 119.5(2) ?
C25 C24 H24A . . 120.2 ?
C23 C24 H24A . . 120.2 ?
C26 C25 C24 . . 118.9(2) ?
C26 C25 H25A . . 120.6 ?
C24 C25 H25A . . 120.6 ?
N4 C26 C25 . . 122.5(2) ?
N4 C26 H26A . . 118.7 ?
C25 C26 H26A . . 118.7 ?
N5 C27 C28 . . 120.86(17) ?
N5 C27 C22 . . 112.81(16) ?
C28 C27 C22 . . 126.32(18) ?
C27 C28 C29 . . 119.05(18) ?
C27 C28 H28A . . 120.5 ?
C29 C28 H28A . . 120.5 ?
C30 C29 C28 . . 118.38(17) ?
C30 C29 C37 . . 121.79(17) ?
C28 C29 C37 . . 119.83(17) ?
C31 C30 C29 . . 119.24(17) ?
C31 C30 H30A . . 120.4 ?
C29 C30 H30A . . 120.4 ?
N5 C31 C30 . . 120.84(18) ?
N5 C31 C32 . . 112.28(17) ?
C30 C31 C32 . . 126.88(17) ?
N6 C32 C33 . . 121.96(18) ?
N6 C32 C31 . . 113.75(17) ?
C33 C32 C31 . . 124.28(18) ?
C32 C33 C34 . . 118.45(19) ?
C32 C33 H33A . . 120.8 ?
C34 C33 H33A . . 120.8 ?
C35 C34 C33 . . 119.3(2) ?
C35 C34 H34A . . 120.4 ?
C33 C34 H34A . . 120.4 ?
C34 C35 C36 . . 119.5(2) ?
C34 C35 H35A . . 120.3 ?
C36 C35 H35A . . 120.3 ?
N6 C36 C35 . . 121.8(2) ?
N6 C36 H36A . . 119.1 ?
C35 C36 H36A . . 119.1 ?
C42 C37 C38 . . 117.65(19) ?
C42 C37 C29 . . 120.71(18) ?
C38 C37 C29 . . 121.64(18) ?
C39 C38 C37 . . 120.9(2) ?
C39 C38 H38A . . 119.6 ?
C37 C38 H38A . . 119.6 ?
C40 C39 C38 . . 119.6(2) ?
C40 C39 H39A . . 120.2 ?
C38 C39 H39A . . 120.2 ?
C39 C40 C41 . . 121.0(2) ?
C39 C40 Cl2 . . 120.39(17) ?
C41 C40 Cl2 . . 118.63(19) ?
C40 C41 C42 . . 118.9(2) ?
C40 C41 H41A . . 120.6 ?
C42 C41 H41A . . 120.6 ?
C41 C42 C37 . . 122.1(2) ?
C41 C42 H42A . . 119.0 ?
C37 C42 H42A . . 119.0 ?
O12 N10 O10 . . 120.3(3) ?
O12 N10 O11 . . 118.9(2) ?
O10 N10 O11 . . 120.8(2) ?
H1O2 O2W H2O2 . . 107.7 ?

loop_
_geom_bond_atom_site_label_1
_geom_bond_atom_site_label_2
_geom_bond_site_symmetry_2
_geom_bond_distance
_geom_bond_publ_flag
Cu2 N2 . 1.9256(18) ?
Cu2 N1 . 2.0096(19) ?
Cu2 N3 . 2.014(2) ?
Cu2 O7 . 2.0475(18) ?
Cu2 O4 . 2.163(3) ?
Cl1 C19 . 1.742(2) ?
N1 C5 . 1.326(3) ?
N1 C1 . 1.352(3) ?
N2 C10 . 1.333(3) ?
N2 C6 . 1.336(3) ?
N3 C15 . 1.339(3) ?
N3 C11 . 1.354(3) ?
N8 O5 . 1.202(3) ?
N8 O4' . 1.214(14) ?
N8 O6' . 1.222(14) ?
N8 O6 . 1.240(4) ?
N8 O5' . 1.263(13) ?
N8 O4 . 1.279(3) ?
N9 O8 . 1.229(3) ?
N9 O9 . 1.232(3) ?
N9 O7 . 1.267(3) ?
C1 C2 . 1.384(3) ?
C1 C6 . 1.485(3) ?
C2 C3 . 1.394(3) ?
C2 H2A . 0.9300 ?
C3 C4 . 1.372(3) ?
C3 H3A . 0.9300 ?
C4 C5 . 1.389(4) ?
C4 H4A . 0.9300 ?
C5 H5A . 0.9300 ?
C6 C7 . 1.386(3) ?
C7 C8 . 1.403(3) ?
C7 H7A . 0.9300 ?
C8 C9 . 1.404(3) ?
C8 C16 . 1.490(3) ?
C9 C10 . 1.385(3) ?
C9 H9A . 0.9300 ?
C10 C11 . 1.489(3) ?
C11 C12 . 1.375(4) ?
C12 C13 . 1.396(3) ?
C12 H12A . 0.9300 ?
C13 C14 . 1.370(5) ?
C13 H13A . 0.9300 ?
C14 C15 . 1.374(4) ?
C14 H14A . 0.9300 ?
C15 H15A . 0.9300 ?
C16 C21 . 1.390(3) ?
C16 C17 . 1.399(3) ?
C17 C18 . 1.383(3) ?
C17 H17A . 0.9300 ?
C18 C19 . 1.378(3) ?
C18 H18A . 0.9300 ?
C19 C20 . 1.383(3) ?
C20 C21 . 1.386(3) ?
C20 H20A . 0.9300 ?
C21 H21A . 0.9300 ?
Cu1 N5 . 1.9287(16) ?
Cu1 O1 . 1.9806(16) ?
Cu1 N4 . 2.0178(18) ?
Cu1 N6 . 2.0277(18) ?
Cu1 O1W . 2.208(2) ?
Cl2 C40 . 1.739(2) ?
O1 N7 . 1.297(3) ?
O1W H1O1 . 0.8500 ?
O1W H2O1 . 0.8501 ?
O2 N7 . 1.218(3) ?
O3 N7 . 1.231(3) ?
N4 C26 . 1.334(3) ?
N4 C22 . 1.359(3) ?
N5 C31 . 1.332(3) ?
N5 C27 . 1.338(3) ?
N6 C36 . 1.339(3) ?
N6 C32 . 1.353(3) ?
C22 C23 . 1.379(3) ?
C22 C27 . 1.488(2) ?
C23 C24 . 1.394(3) ?
C23 H23A . 0.9300 ?
C24 C25 . 1.378(4) ?
C24 H24A . 0.9300 ?
C25 C26 . 1.378(4) ?
C25 H25A . 0.9300 ?
C26 H26A . 0.9300 ?
C27 C28 . 1.382(3) ?
C28 C29 . 1.407(3) ?
C28 H28A . 0.9300 ?
C29 C30 . 1.400(3) ?
C29 C37 . 1.486(3) ?
C30 C31 . 1.385(3) ?
C30 H30A . 0.9300 ?
C31 C32 . 1.492(2) ?
C32 C33 . 1.383(3) ?
C33 C34 . 1.395(3) ?
C33 H33A . 0.9300 ?
C34 C35 . 1.373(3) ?
C34 H34A . 0.9300 ?
C35 C36 . 1.384(3) ?
C35 H35A . 0.9300 ?
C36 H36A . 0.9300 ?
C37 C42 . 1.387(3) ?
C37 C38 . 1.392(3) ?
C38 C39 . 1.389(3) ?
C38 H38A . 0.9300 ?
C39 C40 . 1.372(3) ?
C39 H39A . 0.9300 ?
C40 C41 . 1.377(3) ?
C41 C42 . 1.379(3) ?
C41 H41A . 0.9300 ?
C42 H42A . 0.9300 ?
N10 O12 . 1.228(3) ?
N10 O10 . 1.239(3) ?
N10 O11 . 1.249(3) ?
O2W H1O2 . 0.8500 ?
O2W H2O2 . 0.8501 ?
